data_7157061
loop_
_publ_author_name
'Price, Jayden'
'Albright, Emily'
'Decken, Andreas'
'Eisler, Sara'

_publ_section_title
;
 Thioarylmaleimides: Accessible, tunable, and strongly emissive building
 blocks
;
_journal_name_full 'Organic &amp; Biomolecular Chemistry'
_journal_paper_doi 10.1039/C9OB01741K
_journal_year 2019
_chemical_formula_moiety 'C31 H21 N O2 S2'
_chemical_formula_sum 'C31 H21 N O2 S2'
_chemical_formula_weight 503.61
_space_group_crystal_system monoclinic
_space_group_IT_number 15
_space_group_name_Hall '-C 2yc'
_space_group_name_H-M_alt 'C 1 2/c 1'
_symmetry_space_group_name_Hall '-C 2yc'
_symmetry_space_group_name_H-M 'C 1 2/c 1'
_atom_sites_solution_hydrogens geom
_atom_sites_solution_primary direct
_atom_sites_solution_secondary difmap
_audit_creation_method SHELXL-2018/1
_audit_update_record
;
2019-07-24 deposited with the CCDC.    2019-08-30 downloaded from the CCDC.
;
_cell_angle_alpha 90.00
_cell_angle_beta 102.706(3)
_cell_angle_gamma 90.00
_cell_formula_units_Z 16
_cell_length_a 32.295(4)
_cell_length_b 10.4015(11)
_cell_length_c 30.021(4)
_cell_measurement_reflns_used 8259
_cell_measurement_temperature 173(2)
_cell_measurement_theta_max 28.09
_cell_measurement_theta_min 2.20
_cell_volume 9838(2)
_computing_cell_refinement 'Bruker SMART'
_computing_data_collection 'Bruker SMART'
_computing_data_reduction 'Bruker SAINT'
_computing_molecular_graphics 'Bruker SHELXTL (Sheldrick, 2008)'
_computing_publication_material 'Bruker SHELXTL (Sheldrick, 2008)'
_computing_structure_refinement 'SHELXL-2018/1 (Sheldrick, 2018)'
_computing_structure_solution 'SHELXS-97 (Sheldrick, 2008)'
_diffrn_ambient_temperature 173(2)
_diffrn_measured_fraction_theta_full 0.999
_diffrn_measured_fraction_theta_max 0.973
_diffrn_measurement_device_type 'Bruker AXS SMART1000/P4'
_diffrn_measurement_method '\f and \w scans'
_diffrn_radiation_monochromator graphite
_diffrn_radiation_probe x-ray
_diffrn_radiation_type MoK\a
_diffrn_radiation_wavelength 0.71073
_diffrn_reflns_av_R_equivalents 0.0256
_diffrn_reflns_av_sigmaI/netI 0.0266
_diffrn_reflns_Laue_measured_fraction_full 0.999
_diffrn_reflns_Laue_measured_fraction_max 0.973
_diffrn_reflns_limit_h_max 41
_diffrn_reflns_limit_h_min -39
_diffrn_reflns_limit_k_max 13
_diffrn_reflns_limit_k_min -13
_diffrn_reflns_limit_l_max 39
_diffrn_reflns_limit_l_min -34
_diffrn_reflns_number 32999
_diffrn_reflns_point_group_measured_fraction_full 0.999
_diffrn_reflns_point_group_measured_fraction_max 0.973
_diffrn_reflns_theta_full 25.000
_diffrn_reflns_theta_max 27.500
_diffrn_reflns_theta_min 1.678
_diffrn_source 'fine-focus sealed tube'
_diffrn_source_type K760
_diffrn_standards_decay_% 0
_diffrn_standards_interval_count 0
_diffrn_standards_interval_time 0
_diffrn_standards_number 0
_exptl_absorpt_coefficient_mu 0.247
_exptl_absorpt_correction_T_max 0.9408
_exptl_absorpt_correction_T_min 0.8660
_exptl_absorpt_correction_type multi-scan
_exptl_absorpt_process_details 'SADABS (Sheldrick, 2008)'
_exptl_crystal_colour Yellow
_exptl_crystal_density_diffrn 1.360
_exptl_crystal_density_method 'not measured'
_exptl_crystal_description Parallelpiped
_exptl_crystal_F_000 4192
_exptl_crystal_recrystallization_method CH2Cl2/MeOH
_exptl_crystal_size_max 0.60
_exptl_crystal_size_mid 0.50
_exptl_crystal_size_min 0.25
_refine_diff_density_max 0.344
_refine_diff_density_min -0.220
_refine_diff_density_rms 0.044
_refine_ls_extinction_method none
_refine_ls_goodness_of_fit_ref 1.020
_refine_ls_hydrogen_treatment constr
_refine_ls_matrix_type full
_refine_ls_number_parameters 651
_refine_ls_number_reflns 11006
_refine_ls_number_restraints 0
_refine_ls_restrained_S_all 1.020
_refine_ls_R_factor_all 0.0450
_refine_ls_R_factor_gt 0.0354
_refine_ls_shift/su_max 0.001
_refine_ls_shift/su_mean 0.000
_refine_ls_structure_factor_coef Fsqd
_refine_ls_weighting_details 'calc w=1/[\s^2^(Fo^2^)+(0.0447P)^2^+7.5071P] where P=(Fo^2^+2Fc^2^)/3'
_refine_ls_weighting_scheme calc
_refine_ls_wR_factor_gt 0.0877
_refine_ls_wR_factor_ref 0.0937
_reflns_Friedel_coverage 0.000
_reflns_number_gt 9185
_reflns_number_total 11006
_reflns_threshold_expression 'I > 2\s(I)'
_cod_data_source_file c9ob01741k2.cif
_cod_data_source_block se190540
_cod_database_code 7157061
_shelx_space_group_comment
;
The symmetry employed for this shelxl refinement is uniquely defined
by the following loop, which should always be used as a source of
symmetry information in preference to the above space-group names.
They are only intended as comments.
;

loop_
_space_group_symop_operation_xyz
'x, y, z'
'-x, y, -z+1/2'
'x+1/2, y+1/2, z'
'-x+1/2, y+1/2, -z+1/2'
'-x, -y, -z'
'x, -y, z-1/2'
'-x+1/2, -y+1/2, -z'
'x+1/2, -y+1/2, z-1/2'

loop_
_atom_site_label
_atom_site_type_symbol
_atom_site_fract_x
_atom_site_fract_y
_atom_site_fract_z
_atom_site_U_iso_or_equiv
_atom_site_adp_type
_atom_site_occupancy
_atom_site_site_symmetry_order
_atom_site_calc_flag
_atom_site_refinement_flags_posn
_atom_site_refinement_flags_adp
N1 N 0.29237(4) 0.26889(13) 0.44649(4) 0.0334(3) Uani 1 1 d . .
O1 O 0.22863(4) 0.34032(11) 0.46019(4) 0.0378(3) Uani 1 1 d . .
O2 O 0.34253(4) 0.14236(12) 0.42348(4) 0.0407(3) Uani 1 1 d . .
S1 S 0.21346(2) -0.15477(4) 0.44191(2) 0.03330(9) Uani 1 1 d . .
S2 S 0.20073(2) 0.06716(4) 0.31008(2) 0.02998(9) Uani 1 1 d . .
C1 C 0.24911(5) 0.26177(15) 0.44426(5) 0.0304(3) Uani 1 1 d . .
C2 C 0.23366(5) 0.13930(15) 0.41888(5) 0.0278(3) Uani 1 1 d . .
C3 C 0.26722(5) 0.08317(15) 0.40651(5) 0.0274(3) Uani 1 1 d . .
C4 C 0.30611(5) 0.16304(16) 0.42570(5) 0.0313(3) Uani 1 1 d . .
C5 C 0.18926(5) 0.09835(15) 0.41319(5) 0.0285(3) Uani 1 1 d . .
C6 C 0.15640(5) 0.18768(17) 0.40116(5) 0.0350(4) Uani 1 1 d . .
H6 H 0.163000 0.274889 0.396370 0.042 Uiso 1 1 calc R U
C7 C 0.11418(5) 0.15120(19) 0.39606(6) 0.0420(4) Uani 1 1 d . .
H7 H 0.092390 0.213793 0.388065 0.050 Uiso 1 1 calc R U
C8 C 0.10359(5) 0.0248(2) 0.40249(6) 0.0421(4) Uani 1 1 d . .
H8 H 0.074622 0.000791 0.398375 0.051 Uiso 1 1 calc R U
C9 C 0.13549(5) -0.06775(17) 0.41507(5) 0.0337(3) Uani 1 1 d . .
C10 C 0.13159(5) -0.20216(18) 0.42654(5) 0.0364(4) Uani 1 1 d . .
C11 C 0.09483(6) -0.2765(2) 0.42405(7) 0.0502(5) Uani 1 1 d . .
H11 H 0.067578 -0.240264 0.412519 0.060 Uiso 1 1 calc R U
C12 C 0.09870(7) -0.4029(2) 0.43853(7) 0.0598(6) Uani 1 1 d . .
H12 H 0.073879 -0.453437 0.436725 0.072 Uiso 1 1 calc R U
C13 C 0.13837(8) -0.4575(2) 0.45574(7) 0.0559(5) Uani 1 1 d . .
H13 H 0.140171 -0.544204 0.465973 0.067 Uiso 1 1 calc R U
C14 C 0.17515(6) -0.38738(18) 0.45814(6) 0.0439(4) Uani 1 1 d . .
H14 H 0.202243 -0.424752 0.469597 0.053 Uiso 1 1 calc R U
C15 C 0.17127(5) -0.25971(16) 0.44318(5) 0.0350(4) Uani 1 1 d . .
C16 C 0.17830(5) -0.02923(15) 0.42085(5) 0.0289(3) Uani 1 1 d . .
C17 C 0.26939(5) -0.02816(15) 0.37688(5) 0.0273(3) Uani 1 1 d . .
C18 C 0.30085(5) -0.12178(16) 0.38902(5) 0.0325(3) Uani 1 1 d . .
H18 H 0.321344 -0.113315 0.416887 0.039 Uiso 1 1 calc R U
C19 C 0.30271(5) -0.22748(16) 0.36095(6) 0.0346(3) Uani 1 1 d . .
H19 H 0.323982 -0.290978 0.370323 0.042 Uiso 1 1 calc R U
C20 C 0.27401(5) -0.24102(15) 0.31969(5) 0.0322(3) Uani 1 1 d . .
H20 H 0.275323 -0.314015 0.301032 0.039 Uiso 1 1 calc R U
C21 C 0.24304(5) -0.14684(14) 0.30552(5) 0.0270(3) Uani 1 1 d . .
C22 C 0.21227(5) -0.13673(14) 0.26237(5) 0.0270(3) Uani 1 1 d . .
C23 C 0.20574(5) -0.21939(16) 0.22457(5) 0.0317(3) Uani 1 1 d . .
H23 H 0.221977 -0.295877 0.225458 0.038 Uiso 1 1 calc R U
C24 C 0.17532(5) -0.18801(17) 0.18596(5) 0.0361(4) Uani 1 1 d . .
H24 H 0.170804 -0.243482 0.160208 0.043 Uiso 1 1 calc R U
C25 C 0.15124(5) -0.07656(17) 0.18427(5) 0.0360(4) Uani 1 1 d . .
H25 H 0.130479 -0.057365 0.157387 0.043 Uiso 1 1 calc R U
C26 C 0.15697(5) 0.00698(16) 0.22105(5) 0.0326(3) Uani 1 1 d . .
H26 H 0.140418 0.082912 0.219896 0.039 Uiso 1 1 calc R U
C27 C 0.18792(5) -0.02426(15) 0.25993(5) 0.0276(3) Uani 1 1 d . .
C28 C 0.24066(4) -0.04197(14) 0.33452(5) 0.0255(3) Uani 1 1 d . .
C29 C 0.31966(6) 0.37198(17) 0.46973(5) 0.0375(4) Uani 1 1 d . .
H29A H 0.345846 0.333583 0.488397 0.045 Uiso 1 1 calc R U
H29B H 0.304781 0.417043 0.490696 0.045 Uiso 1 1 calc R U
C30 C 0.33167(6) 0.46817(18) 0.43755(6) 0.0441(4) Uani 1 1 d . .
H30A H 0.305593 0.502036 0.417209 0.053 Uiso 1 1 calc R U
H30B H 0.348707 0.424947 0.418269 0.053 Uiso 1 1 calc R U
C31 C 0.35693(6) 0.57881(17) 0.46271(6) 0.0402(4) Uani 1 1 d . .
H31A H 0.338768 0.629429 0.478281 0.060 Uiso 1 1 calc R U
H31B H 0.367223 0.633576 0.440878 0.060 Uiso 1 1 calc R U
H31C H 0.381151 0.545078 0.485256 0.060 Uiso 1 1 calc R U
N2 N 0.06099(4) 0.69140(12) 0.05157(4) 0.0295(3) Uani 1 1 d . .
O3 O 0.05846(4) 0.48210(11) 0.02610(4) 0.0398(3) Uani 1 1 d . .
O4 O 0.06653(4) 0.86670(10) 0.09948(4) 0.0390(3) Uani 1 1 d . .
S3 S -0.00552(2) 0.48018(4) 0.16953(2) 0.03347(10) Uani 1 1 d . .
S4 S 0.13671(2) 0.49698(4) 0.20251(2) 0.02762(9) Uani 1 1 d . .
C41 C 0.06048(5) 0.55866(15) 0.05653(5) 0.0288(3) Uani 1 1 d . .
C42 C 0.06184(5) 0.53274(14) 0.10656(5) 0.0257(3) Uani 1 1 d . .
C43 C 0.06521(4) 0.64669(13) 0.12833(5) 0.0262(3) Uani 1 1 d . .
C44 C 0.06441(5) 0.75139(14) 0.09326(5) 0.0290(3) Uani 1 1 d . .
C45 C 0.05666(4) 0.40137(13) 0.12228(5) 0.0247(3) Uani 1 1 d . .
C46 C 0.07874(5) 0.29939(14) 0.10802(5) 0.0287(3) Uani 1 1 d . .
H46 H 0.098406 0.316630 0.089444 0.034 Uiso 1 1 calc R U
C47 C 0.07256(5) 0.17303(15) 0.12042(5) 0.0311(3) Uani 1 1 d . .
H47 H 0.088782 0.105924 0.111180 0.037 Uiso 1 1 calc R U
C48 C 0.04296(5) 0.14411(14) 0.14614(5) 0.0289(3) Uani 1 1 d . .
H48 H 0.038683 0.057529 0.154138 0.035 Uiso 1 1 calc R U
C49 C 0.01951(4) 0.24286(14) 0.16019(5) 0.0246(3) Uani 1 1 d . .
C50 C -0.01504(4) 0.23345(14) 0.18417(5) 0.0257(3) Uani 1 1 d . .
C51 C -0.03355(5) 0.12445(15) 0.19879(5) 0.0296(3) Uani 1 1 d . .
H51 H -0.022745 0.041434 0.194614 0.035 Uiso 1 1 calc R U
C52 C -0.06769(5) 0.13772(16) 0.21939(6) 0.0352(3) Uani 1 1 d . .
H52 H -0.080579 0.063489 0.228871 0.042 Uiso 1 1 calc R U
C53 C -0.08328(6) 0.25956(17) 0.22632(6) 0.0413(4) Uani 1 1 d . .
H53 H -0.106614 0.267407 0.240653 0.050 Uiso 1 1 calc R U
C54 C -0.06524(6) 0.36872(16) 0.21262(6) 0.0403(4) Uani 1 1 d . .
H54 H -0.075573 0.451589 0.217868 0.048 Uiso 1 1 calc R U
C55 C -0.03159(5) 0.35491(14) 0.19095(5) 0.0305(3) Uani 1 1 d . .
C56 C 0.02723(4) 0.37118(13) 0.14919(5) 0.0249(3) Uani 1 1 d . .
C57 C 0.07146(5) 0.68046(14) 0.17687(5) 0.0265(3) Uani 1 1 d . .
C58 C 0.04755(5) 0.77913(14) 0.19045(6) 0.0315(3) Uani 1 1 d . .
H58 H 0.026155 0.820387 0.168272 0.038 Uiso 1 1 calc R U
C59 C 0.05449(5) 0.81813(15) 0.23589(6) 0.0347(3) Uani 1 1 d . .
H59 H 0.036981 0.882831 0.244445 0.042 Uiso 1 1 calc R U
C60 C 0.08642(5) 0.76406(15) 0.26857(5) 0.0330(3) Uani 1 1 d . .
H60 H 0.091528 0.793415 0.299265 0.040 Uiso 1 1 calc R U
C61 C 0.11132(5) 0.66553(14) 0.25630(5) 0.0268(3) Uani 1 1 d . .
C62 C 0.14664(5) 0.59687(15) 0.28481(5) 0.0276(3) Uani 1 1 d . .
C63 C 0.16489(5) 0.61230(17) 0.33130(5) 0.0361(4) Uani 1 1 d . .
H63 H 0.154266 0.675672 0.348657 0.043 Uiso 1 1 calc R U
C64 C 0.19840(6) 0.53497(19) 0.35177(6) 0.0423(4) Uani 1 1 d . .
H64 H 0.210956 0.546108 0.383251 0.051 Uiso 1 1 calc R U
C65 C 0.21409(6) 0.44054(19) 0.32682(6) 0.0406(4) Uani 1 1 d . .
H65 H 0.237056 0.387793 0.341554 0.049 Uiso 1 1 calc R U
C66 C 0.19651(5) 0.42295(16) 0.28075(5) 0.0335(3) Uani 1 1 d . .
H66 H 0.206987 0.358368 0.263747 0.040 Uiso 1 1 calc R U
C67 C 0.16310(5) 0.50243(14) 0.26009(5) 0.0271(3) Uani 1 1 d . .
C68 C 0.10272(4) 0.62185(13) 0.21069(5) 0.0250(3) Uani 1 1 d . .
C69 C 0.05995(5) 0.75826(16) 0.00858(5) 0.0355(4) Uani 1 1 d . .
H69A H 0.078751 0.713034 -0.008240 0.043 Uiso 1 1 calc R U
H69B H 0.071091 0.846499 0.015213 0.043 Uiso 1 1 calc R U
C70 C 0.01545(6) 0.76554(19) -0.02142(6) 0.0434(4) Uani 1 1 d . .
H70A H 0.016073 0.820009 -0.048309 0.052 Uiso 1 1 calc R U
H70B H 0.006395 0.678234 -0.032621 0.052 Uiso 1 1 calc R U
C71 C -0.01675(7) 0.8199(2) 0.00331(8) 0.0609(6) Uani 1 1 d . .
H71A H -0.021226 0.758736 0.026637 0.091 Uiso 1 1 calc R U
H71B H -0.043668 0.834723 -0.018595 0.091 Uiso 1 1 calc R U
H71C H -0.006209 0.901365 0.017895 0.091 Uiso 1 1 calc R U

loop_
_atom_site_aniso_label
_atom_site_aniso_U_11
_atom_site_aniso_U_22
_atom_site_aniso_U_33
_atom_site_aniso_U_23
_atom_site_aniso_U_13
_atom_site_aniso_U_12
N1 0.0359(7) 0.0338(7) 0.0301(6) -0.0048(6) 0.0066(5) -0.0064(6)
O1 0.0453(7) 0.0338(6) 0.0333(6) -0.0048(5) 0.0064(5) 0.0050(5)
O2 0.0293(6) 0.0479(7) 0.0442(7) -0.0031(6) 0.0063(5) -0.0040(5)
S1 0.0313(2) 0.0324(2) 0.0371(2) -0.00141(16) 0.00967(16) 0.00102(16)
S2 0.03196(19) 0.0306(2) 0.02561(17) -0.00256(14) 0.00256(14) 0.00635(15)
C1 0.0366(8) 0.0316(8) 0.0219(7) 0.0019(6) 0.0041(6) -0.0004(7)
C2 0.0312(7) 0.0297(8) 0.0214(6) 0.0008(6) 0.0034(6) 0.0018(6)
C3 0.0280(7) 0.0312(8) 0.0218(6) 0.0013(6) 0.0026(5) -0.0005(6)
C4 0.0324(8) 0.0363(8) 0.0238(7) 0.0026(6) 0.0034(6) -0.0032(7)
C5 0.0283(7) 0.0359(8) 0.0215(6) -0.0029(6) 0.0054(5) 0.0018(6)
C6 0.0374(9) 0.0396(9) 0.0271(7) 0.0001(7) 0.0049(6) 0.0063(7)
C7 0.0321(8) 0.0541(11) 0.0378(9) 0.0032(8) 0.0032(7) 0.0109(8)
C8 0.0264(8) 0.0642(12) 0.0344(8) 0.0006(8) 0.0037(7) 0.0003(8)
C9 0.0302(8) 0.0481(10) 0.0234(7) -0.0042(7) 0.0070(6) -0.0037(7)
C10 0.0368(9) 0.0484(10) 0.0262(7) -0.0062(7) 0.0118(6) -0.0081(7)
C11 0.0428(10) 0.0653(13) 0.0453(10) -0.0035(9) 0.0155(8) -0.0149(9)
C12 0.0616(13) 0.0660(14) 0.0570(12) -0.0033(11) 0.0244(10) -0.0306(12)
C13 0.0737(15) 0.0458(11) 0.0534(11) 0.0003(9) 0.0253(11) -0.0150(10)
C14 0.0562(11) 0.0404(10) 0.0391(9) -0.0040(8) 0.0195(8) -0.0047(8)
C15 0.0424(9) 0.0381(9) 0.0277(7) -0.0070(6) 0.0151(7) -0.0060(7)
C16 0.0280(7) 0.0369(8) 0.0218(6) -0.0037(6) 0.0055(6) 0.0021(6)
C17 0.0255(7) 0.0317(8) 0.0254(7) -0.0005(6) 0.0073(6) -0.0002(6)
C18 0.0272(7) 0.0391(9) 0.0306(7) 0.0023(7) 0.0048(6) 0.0029(7)
C19 0.0315(8) 0.0334(8) 0.0398(8) 0.0038(7) 0.0095(7) 0.0082(7)
C20 0.0341(8) 0.0287(8) 0.0363(8) -0.0016(6) 0.0126(7) 0.0016(6)
C21 0.0262(7) 0.0281(7) 0.0286(7) -0.0011(6) 0.0100(6) -0.0030(6)
C22 0.0258(7) 0.0297(8) 0.0273(7) -0.0018(6) 0.0097(6) -0.0053(6)
C23 0.0318(8) 0.0323(8) 0.0337(8) -0.0063(6) 0.0127(6) -0.0069(6)
C24 0.0373(9) 0.0444(10) 0.0279(7) -0.0082(7) 0.0103(6) -0.0147(7)
C25 0.0323(8) 0.0497(10) 0.0246(7) 0.0014(7) 0.0029(6) -0.0101(7)
C26 0.0285(7) 0.0389(9) 0.0298(7) 0.0022(7) 0.0047(6) -0.0005(7)
C27 0.0279(7) 0.0314(8) 0.0244(7) -0.0019(6) 0.0078(6) -0.0040(6)
C28 0.0242(7) 0.0270(7) 0.0261(7) 0.0013(6) 0.0075(5) 0.0009(6)
C29 0.0445(9) 0.0377(9) 0.0275(7) -0.0031(7) 0.0020(7) -0.0111(7)
C30 0.0595(11) 0.0457(10) 0.0263(8) -0.0028(7) 0.0078(8) -0.0161(9)
C31 0.0484(10) 0.0396(9) 0.0339(8) -0.0034(7) 0.0119(7) -0.0111(8)
N2 0.0322(7) 0.0245(6) 0.0301(6) 0.0033(5) 0.0034(5) -0.0029(5)
O3 0.0567(7) 0.0315(6) 0.0332(6) -0.0044(5) 0.0145(5) -0.0028(5)
O4 0.0493(7) 0.0210(6) 0.0410(6) 0.0015(5) -0.0025(5) -0.0049(5)
S3 0.0348(2) 0.01881(17) 0.0511(2) -0.00203(16) 0.01870(18) 0.00141(15)
S4 0.03227(19) 0.02497(18) 0.02552(17) -0.00269(14) 0.00614(14) 0.00513(15)
C41 0.0269(7) 0.0260(7) 0.0338(8) 0.0005(6) 0.0071(6) -0.0017(6)
C42 0.0247(7) 0.0227(7) 0.0299(7) -0.0003(6) 0.0060(6) 0.0001(6)
C43 0.0237(7) 0.0210(7) 0.0325(7) 0.0012(6) 0.0032(6) -0.0003(5)
C44 0.0253(7) 0.0249(8) 0.0335(7) 0.0017(6) -0.0006(6) -0.0026(6)
C45 0.0255(7) 0.0207(7) 0.0266(7) -0.0016(5) 0.0030(5) 0.0001(6)
C46 0.0293(7) 0.0256(7) 0.0321(7) -0.0013(6) 0.0089(6) 0.0009(6)
C47 0.0346(8) 0.0242(7) 0.0354(8) -0.0015(6) 0.0097(6) 0.0059(6)
C48 0.0347(8) 0.0195(7) 0.0325(7) 0.0017(6) 0.0072(6) 0.0026(6)
C49 0.0260(7) 0.0223(7) 0.0241(6) 0.0006(5) 0.0022(5) 0.0002(6)
C50 0.0263(7) 0.0240(7) 0.0255(7) 0.0000(6) 0.0027(6) 0.0013(6)
C51 0.0313(8) 0.0245(7) 0.0318(7) 0.0021(6) 0.0047(6) 0.0008(6)
C52 0.0350(8) 0.0321(8) 0.0403(8) 0.0055(7) 0.0118(7) -0.0028(7)
C53 0.0366(9) 0.0396(10) 0.0530(10) 0.0015(8) 0.0215(8) 0.0013(7)
C54 0.0397(9) 0.0297(8) 0.0567(10) -0.0028(8) 0.0219(8) 0.0024(7)
C55 0.0304(7) 0.0238(7) 0.0380(8) -0.0001(6) 0.0094(6) -0.0007(6)
C56 0.0259(7) 0.0196(7) 0.0281(7) -0.0028(5) 0.0039(6) 0.0022(5)
C57 0.0277(7) 0.0185(7) 0.0332(7) -0.0018(6) 0.0062(6) -0.0031(6)
C58 0.0281(7) 0.0219(7) 0.0427(8) -0.0017(6) 0.0039(6) 0.0005(6)
C59 0.0326(8) 0.0263(8) 0.0470(9) -0.0097(7) 0.0124(7) 0.0021(6)
C60 0.0342(8) 0.0312(8) 0.0352(8) -0.0092(6) 0.0111(7) -0.0016(7)
C61 0.0281(7) 0.0242(7) 0.0297(7) -0.0033(6) 0.0098(6) -0.0032(6)
C62 0.0293(7) 0.0276(7) 0.0274(7) -0.0017(6) 0.0097(6) -0.0027(6)
C63 0.0385(9) 0.0421(9) 0.0288(7) -0.0053(7) 0.0096(7) 0.0004(7)
C64 0.0441(10) 0.0555(11) 0.0259(7) -0.0025(7) 0.0048(7) 0.0028(8)
C65 0.0367(9) 0.0514(11) 0.0323(8) 0.0048(7) 0.0046(7) 0.0091(8)
C66 0.0350(8) 0.0355(9) 0.0311(7) 0.0007(6) 0.0097(6) 0.0058(7)
C67 0.0293(7) 0.0277(7) 0.0252(7) -0.0001(6) 0.0077(6) -0.0020(6)
C68 0.0272(7) 0.0192(7) 0.0298(7) -0.0019(5) 0.0091(6) -0.0012(5)
C69 0.0375(9) 0.0347(9) 0.0338(8) 0.0077(7) 0.0065(7) -0.0067(7)
C70 0.0435(10) 0.0474(10) 0.0344(8) 0.0067(8) -0.0023(7) -0.0012(8)
C71 0.0436(11) 0.0775(16) 0.0557(12) 0.0001(11) -0.0017(9) 0.0137(11)

loop_
_atom_type_symbol
_atom_type_description
_atom_type_scat_dispersion_real
_atom_type_scat_dispersion_imag
_atom_type_scat_source
C C 0.0033 0.0016 'International Tables Vol C Tables 4.2.6.8 and 6.1.1.4'
H H 0.0000 0.0000 'International Tables Vol C Tables 4.2.6.8 and 6.1.1.4'
N N 0.0061 0.0033 'International Tables Vol C Tables 4.2.6.8 and 6.1.1.4'
O O 0.0106 0.0060 'International Tables Vol C Tables 4.2.6.8 and 6.1.1.4'
S S 0.1246 0.1234 'International Tables Vol C Tables 4.2.6.8 and 6.1.1.4'

loop_
_geom_angle_atom_site_label_1
_geom_angle_atom_site_label_2
_geom_angle_atom_site_label_3
_geom_angle
C1 N1 C4 110.81(13)
C1 N1 C29 123.85(14)
C4 N1 C29 125.27(14)
C15 S1 C16 91.53(8)
C27 S2 C28 91.21(7)
O1 C1 N1 125.18(15)
O1 C1 C2 128.15(15)
N1 C1 C2 106.67(13)
C3 C2 C5 131.55(14)
C3 C2 C1 107.83(13)
C5 C2 C1 120.56(13)
C2 C3 C17 130.76(14)
C2 C3 C4 107.89(13)
C17 C3 C4 121.16(13)
O2 C4 N1 125.22(15)
O2 C4 C3 128.10(15)
N1 C4 C3 106.67(13)
C6 C5 C16 117.76(14)
C6 C5 C2 120.25(15)
C16 C5 C2 121.96(14)
C7 C6 C5 121.17(17)
C7 C6 H6 119.4
C5 C6 H6 119.4
C8 C7 C6 120.71(16)
C8 C7 H7 119.6
C6 C7 H7 119.6
C7 C8 C9 120.13(16)
C7 C8 H8 119.9
C9 C8 H8 119.9
C8 C9 C16 118.68(16)
C8 C9 C10 129.01(15)
C16 C9 C10 112.17(15)
C15 C10 C11 118.61(17)
C15 C10 C9 112.04(14)
C11 C10 C9 129.33(17)
C12 C11 C10 119.3(2)
C12 C11 H11 120.3
C10 C11 H11 120.3
C11 C12 C13 121.14(19)
C11 C12 H12 119.4
C13 C12 H12 119.4
C14 C13 C12 120.9(2)
C14 C13 H13 119.5
C12 C13 H13 119.5
C13 C14 C15 117.98(19)
C13 C14 H14 121.0
C15 C14 H14 121.0
C14 C15 C10 122.00(16)
C14 C15 S1 125.67(14)
C10 C15 S1 112.33(13)
C5 C16 C9 121.51(15)
C5 C16 S1 126.53(12)
C9 C16 S1 111.81(12)
C18 C17 C28 117.50(14)
C18 C17 C3 121.32(13)
C28 C17 C3 121.15(13)
C19 C18 C17 121.18(14)
C19 C18 H18 119.4
C17 C18 H18 119.4
C20 C19 C18 120.84(15)
C20 C19 H19 119.6
C18 C19 H19 119.6
C19 C20 C21 119.70(14)
C19 C20 H20 120.2
C21 C20 H20 120.2
C20 C21 C28 119.17(14)
C20 C21 C22 128.71(14)
C28 C21 C22 112.06(13)
C23 C22 C27 119.10(14)
C23 C22 C21 128.97(14)
C27 C22 C21 111.88(13)
C24 C23 C22 119.08(15)
C24 C23 H23 120.5
C22 C23 H23 120.5
C23 C24 C25 121.05(15)
C23 C24 H24 119.5
C25 C24 H24 119.5
C26 C25 C24 121.21(15)
C26 C25 H25 119.4
C24 C25 H25 119.4
C25 C26 C27 117.74(15)
C25 C26 H26 121.1
C27 C26 H26 121.1
C26 C27 C22 121.82(14)
C26 C27 S2 125.58(12)
C22 C27 S2 112.60(11)
C17 C28 C21 121.54(13)
C17 C28 S2 126.18(11)
C21 C28 S2 112.21(11)
N1 C29 C30 113.30(13)
N1 C29 H29A 108.9
C30 C29 H29A 108.9
N1 C29 H29B 108.9
C30 C29 H29B 108.9
H29A C29 H29B 107.7
C29 C30 C31 111.92(14)
C29 C30 H30A 109.2
C31 C30 H30A 109.2
C29 C30 H30B 109.2
C31 C30 H30B 109.2
H30A C30 H30B 107.9
C30 C31 H31A 109.5
C30 C31 H31B 109.5
H31A C31 H31B 109.5
C30 C31 H31C 109.5
H31A C31 H31C 109.5
H31B C31 H31C 109.5
C44 N2 C41 110.64(12)
C44 N2 C69 124.58(13)
C41 N2 C69 124.73(13)
C55 S3 C56 91.28(7)
C67 S4 C68 91.23(7)
O3 C41 N2 125.21(14)
O3 C41 C42 128.26(14)
N2 C41 C42 106.52(12)
C43 C42 C45 131.81(13)
C43 C42 C41 107.80(13)
C45 C42 C41 120.23(12)
C42 C43 C57 132.12(13)
C42 C43 C44 108.02(13)
C57 C43 C44 119.76(12)
O4 C44 N2 125.21(14)
O4 C44 C43 127.84(14)
N2 C44 C43 106.94(12)
C46 C45 C56 117.37(13)
C46 C45 C42 120.45(13)
C56 C45 C42 122.01(13)
C47 C46 C45 121.48(14)
C47 C46 H46 119.3
C45 C46 H46 119.3
C48 C47 C46 120.68(14)
C48 C47 H47 119.7
C46 C47 H47 119.7
C47 C48 C49 119.67(14)
C47 C48 H48 120.2
C49 C48 H48 120.2
C48 C49 C56 119.34(13)
C48 C49 C50 128.69(13)
C56 C49 C50 111.91(12)
C51 C50 C55 118.82(13)
C51 C50 C49 129.53(13)
C55 C50 C49 111.60(13)
C52 C51 C50 119.82(14)
C52 C51 H51 120.1
C50 C51 H51 120.1
C51 C52 C53 120.38(15)
C51 C52 H52 119.8
C53 C52 H52 119.8
C54 C53 C52 120.86(15)
C54 C53 H53 119.6
C52 C53 H53 119.6
C53 C54 C55 118.62(15)
C53 C54 H54 120.7
C55 C54 H54 120.7
C54 C55 C50 121.47(14)
C54 C55 S3 125.71(12)
C50 C55 S3 112.82(11)
C49 C56 C45 121.37(13)
C49 C56 S3 112.32(11)
C45 C56 S3 126.19(11)
C58 C57 C68 117.60(14)
C58 C57 C43 120.05(14)
C68 C57 C43 122.25(13)
C59 C58 C57 121.27(15)
C59 C58 H58 119.4
C57 C58 H58 119.4
C60 C59 C58 120.84(14)
C60 C59 H59 119.6
C58 C59 H59 119.6
C59 C60 C61 119.63(14)
C59 C60 H60 120.2
C61 C60 H60 120.2
C60 C61 C68 119.26(14)
C60 C61 C62 128.75(14)
C68 C61 C62 111.99(13)
C63 C62 C67 118.79(14)
C63 C62 C61 129.37(14)
C67 C62 C61 111.83(13)
C64 C63 C62 119.63(15)
C64 C63 H63 120.2
C62 C63 H63 120.2
C63 C64 C65 120.85(15)
C63 C64 H64 119.6
C65 C64 H64 119.6
C66 C65 C64 120.70(16)
C66 C65 H65 119.7
C64 C65 H65 119.7
C65 C66 C67 118.25(15)
C65 C66 H66 120.9
C67 C66 H66 120.9
C66 C67 C62 121.76(14)
C66 C67 S4 125.57(12)
C62 C67 S4 112.66(11)
C57 C68 C61 121.25(13)
C57 C68 S4 126.40(11)
C61 C68 S4 112.27(11)
N2 C69 C70 112.49(13)
N2 C69 H69A 109.1
C70 C69 H69A 109.1
N2 C69 H69B 109.1
C70 C69 H69B 109.1
H69A C69 H69B 107.8
C71 C70 C69 112.93(15)
C71 C70 H70A 109.0
C69 C70 H70A 109.0
C71 C70 H70B 109.0
C69 C70 H70B 109.0
H70A C70 H70B 107.8
C70 C71 H71A 109.5
C70 C71 H71B 109.5
H71A C71 H71B 109.5
C70 C71 H71C 109.5
H71A C71 H71C 109.5
H71B C71 H71C 109.5

loop_
_geom_bond_atom_site_label_1
_geom_bond_atom_site_label_2
_geom_bond_distance
N1 C1 1.386(2)
N1 C4 1.386(2)
N1 C29 1.464(2)
O1 C1 1.2137(19)
O2 C4 1.2118(19)
S1 C15 1.7528(17)
S1 C16 1.7546(16)
S2 C27 1.7517(15)
S2 C28 1.7531(15)
C1 C2 1.512(2)
C2 C3 1.353(2)
C2 C5 1.469(2)
C3 C17 1.471(2)
C3 C4 1.510(2)
C5 C6 1.397(2)
C5 C16 1.405(2)
C6 C7 1.391(2)
C6 H6 0.9500
C7 C8 1.382(3)
C7 H7 0.9500
C8 C9 1.400(2)
C8 H8 0.9500
C9 C16 1.413(2)
C9 C10 1.452(3)
C10 C15 1.403(2)
C10 C11 1.405(2)
C11 C12 1.382(3)
C11 H11 0.9500
C12 C13 1.393(3)
C12 H12 0.9500
C13 C14 1.383(3)
C13 H13 0.9500
C14 C15 1.399(3)
C14 H14 0.9500
C17 C18 1.397(2)
C17 C28 1.407(2)
C18 C19 1.394(2)
C18 H18 0.9500
C19 C20 1.381(2)
C19 H19 0.9500
C20 C21 1.398(2)
C20 H20 0.9500
C21 C28 1.408(2)
C21 C22 1.453(2)
C22 C23 1.402(2)
C22 C27 1.402(2)
C23 C24 1.384(2)
C23 H23 0.9500
C24 C25 1.391(3)
C24 H24 0.9500
C25 C26 1.385(2)
C25 H25 0.9500
C26 C27 1.398(2)
C26 H26 0.9500
C29 C30 1.500(2)
C29 H29A 0.9900
C29 H29B 0.9900
C30 C31 1.513(2)
C30 H30A 0.9900
C30 H30B 0.9900
C31 H31A 0.9800
C31 H31B 0.9800
C31 H31C 0.9800
N2 C44 1.381(2)
N2 C41 1.3891(19)
N2 C69 1.4599(19)
O3 C41 1.2029(18)
O4 C44 1.2134(18)
S3 C55 1.7488(16)
S3 C56 1.7496(14)
S4 C67 1.7522(15)
S4 C68 1.7524(14)
C41 C42 1.517(2)
C42 C43 1.346(2)
C42 C45 1.467(2)
C43 C57 1.469(2)
C43 C44 1.511(2)
C45 C46 1.397(2)
C45 C56 1.412(2)
C46 C47 1.392(2)
C46 H46 0.9500
C47 C48 1.387(2)
C47 H47 0.9500
C48 C49 1.395(2)
C48 H48 0.9500
C49 C56 1.410(2)
C49 C50 1.458(2)
C50 C51 1.397(2)
C50 C55 1.404(2)
C51 C52 1.385(2)
C51 H51 0.9500
C52 C53 1.396(2)
C52 H52 0.9500
C53 C54 1.380(2)
C53 H53 0.9500
C54 C55 1.391(2)
C54 H54 0.9500
C57 C58 1.398(2)
C57 C68 1.404(2)
C58 C59 1.393(2)
C58 H58 0.9500
C59 C60 1.377(2)
C59 H59 0.9500
C60 C61 1.401(2)
C60 H60 0.9500
C61 C68 1.411(2)
C61 C62 1.454(2)
C62 C63 1.400(2)
C62 C67 1.404(2)
C63 C64 1.379(2)
C63 H63 0.9500
C64 C65 1.396(3)
C64 H64 0.9500
C65 C66 1.387(2)
C65 H65 0.9500
C66 C67 1.392(2)
C66 H66 0.9500
C69 C70 1.521(2)
C69 H69A 0.9900
C69 H69B 0.9900
C70 C71 1.514(3)
C70 H70A 0.9900
C70 H70B 0.9900
C71 H71A 0.9800
C71 H71B 0.9800
C71 H71C 0.9800
